data_7051260
loop_
_publ_author_name
'H. Brunner'
'C. Val\'erio'
'M. Zabel'

_publ_section_title
;
 Optically active transition metal complexes. Part 123: new chiral
 half-sandwich ruthenium complexes, in which the arene ligand is
 tethered to a PN ligand
;
_journal_issue 5
_journal_name_full 'New J. Chem.'
_journal_page_first 275
_journal_page_last 279
_journal_paper_doi 10.1039/a909262e
_journal_volume 24
_journal_year 2000
_chemical_compound_source 'see text'
_chemical_formula_moiety 'C58 H55 N O P3 Ru, F6 P'
_chemical_formula_sum 'C58 H55 F6 N O P4 Ru'
_chemical_formula_weight 1120.98
_chemical_name_systematic
;
 ?
;
_space_group_IT_number 2
_symmetry_cell_setting triclinic
_symmetry_space_group_name_Hall '-P 1'
_symmetry_space_group_name_H-M 'P -1'
_atom_sites_solution_hydrogens geom
_atom_sites_solution_primary direct
_atom_sites_solution_secondary difmap
_cell_angle_alpha 92.052(14)
_cell_angle_beta 94.429(14)
_cell_angle_gamma 91.384(13)
_cell_formula_units_Z 2
_cell_length_a 10.9743(11)
_cell_length_b 12.4718(14)
_cell_length_c 21.493(3)
_cell_measurement_reflns_used 8000
_cell_measurement_temperature 297(2)
_cell_measurement_theta_max 25.6
_cell_measurement_theta_min 2.2
_cell_volume 2930.0(6)
_computing_cell_refinement 'STOE (1998)'
_computing_data_collection 'STOE (1998)'
_computing_data_reduction 'STOE (1998)'
_computing_molecular_graphics 'PLATON (Spek, 1990)'
_computing_publication_material 'PLATON (Spek, 1990)'
_computing_structure_refinement 'SHELXL-97 (Sheldrick, 1997)'
_computing_structure_solution 'SIR-97 (Altomare, 1993)'
_diffrn_ambient_temperature 297(2)
_diffrn_measured_fraction_theta_max 0.93
_diffrn_measurement_device_type 'STOE-IPDS diffractometer'
_diffrn_measurement_method rotation
_diffrn_radiation_monochromator graphite
_diffrn_radiation_source 'fine-focus sealed tube'
_diffrn_radiation_type 'Mo K\a'
_diffrn_radiation_wavelength 0.71073
_diffrn_reflns_av_R_equivalents 0.2685
_diffrn_reflns_av_sigmaI/netI 0.2428
_diffrn_reflns_limit_h_max 13
_diffrn_reflns_limit_h_min -13
_diffrn_reflns_limit_k_max 15
_diffrn_reflns_limit_k_min -15
_diffrn_reflns_limit_l_max 26
_diffrn_reflns_limit_l_min -26
_diffrn_reflns_number 41926
_diffrn_reflns_reduction_process
;
 ?
;
_diffrn_reflns_theta_max 25.94
_diffrn_reflns_theta_min 2.02
_diffrn_standards_decay_% 0
_diffrn_standards_interval_count 0
_diffrn_standards_interval_time 0
_diffrn_standards_number 0
_exptl_absorpt_coefficient_mu 0.43
_exptl_absorpt_correction_type none
_exptl_crystal_colour 'translucent light yellow'
_exptl_crystal_density_diffrn 1.271
_exptl_crystal_density_method 'Not Measured'
_exptl_crystal_description needle
_exptl_crystal_F_000 1152
_exptl_crystal_size_max 0.12
_exptl_crystal_size_mid 0.05
_exptl_crystal_size_min 0.02
_refine_diff_density_max 1.528
_refine_diff_density_min -0.715
_refine_diff_density_rms 0.122
_refine_ls_abs_structure_details none
_refine_ls_extinction_method none
_refine_ls_goodness_of_fit_ref 0.846
_refine_ls_hydrogen_treatment constr
_refine_ls_matrix_type full
_refine_ls_number_parameters 640
_refine_ls_number_reflns 10664
_refine_ls_number_restraints 0
_refine_ls_restrained_S_all 0.846
_refine_ls_R_factor_all 0.1600
_refine_ls_R_factor_gt 0.0847
_refine_ls_shift/su_max 0.072
_refine_ls_shift/su_mean 0.003
_refine_ls_structure_factor_coef Fsqd
_refine_ls_weighting_details 'calc w=1/[\s^2^(Fo^2^)+(0.0481P)^2^+0.0000P] where P=(Fo^2^+2Fc^2^)/3'
_refine_ls_weighting_scheme calc
_refine_ls_wR_factor_gt 0.1836
_refine_ls_wR_factor_ref 0.2124
_reflns_number_gt 4657
_reflns_number_total 10664
_reflns_threshold_expression 2sigma(i)
_cod_data_source_file a909262e.txt
_cod_data_source_block 99038
_cod_depositor_comments
;
The following automatic conversions were performed:
'_symmetry_cell_setting' value 'Triclinic' changed to 'triclinic'
according to '/home/saulius/struct/CIF-dictionaries/cif_core.dic'
dictionary named 'cif_core.dic' version 2.4.1 from 2010-06-29.

Automatic conversion script
Id: cif_fix_enum 1527 2010-12-29 10:47:43Z saulius 
;
_cod_database_code 7051260

loop_
_symmetry_equiv_pos_as_xyz
x,y,z
-x,-y,-z

loop_
_atom_site_aniso_label
_atom_site_aniso_U_11
_atom_site_aniso_U_22
_atom_site_aniso_U_33
_atom_site_aniso_U_23
_atom_site_aniso_U_13
_atom_site_aniso_U_12
Ru1 0.0348(4) 0.0338(3) 0.0506(4) 0.0020(3) 0.0059(3) -0.0033(3)
P1 0.0343(12) 0.0367(11) 0.0556(13) 0.0010(9) 0.0057(9) 0.0004(10)
P2 0.0466(13) 0.0319(11) 0.0587(13) 0.0037(9) 0.0052(10) -0.0037(10)
P3 0.0479(14) 0.0416(12) 0.0544(13) 0.0046(10) 0.0076(10) 0.0041(11)
O1 0.066(4) 0.052(3) 0.047(3) 0.003(3) 0.010(3) 0.000(3)
N1 0.070(5) 0.055(5) 0.057(5) -0.001(4) -0.004(4) 0.000(4)
C1 0.037(5) 0.052(5) 0.075(6) 0.011(4) 0.016(4) 0.001(4)
C2 0.045(5) 0.072(6) 0.054(5) -0.001(5) 0.006(4) -0.025(5)
C3 0.041(5) 0.056(5) 0.051(5) -0.005(4) 0.001(4) -0.016(4)
C4 0.034(5) 0.058(5) 0.061(5) 0.009(4) 0.005(4) 0.003(4)
C5 0.042(5) 0.057(5) 0.052(5) 0.003(4) 0.010(4) 0.001(5)
C6 0.043(5) 0.051(5) 0.051(5) 0.002(4) 0.008(4) 0.006(4)
C7 0.051(6) 0.085(8) 0.081(7) -0.002(6) 0.016(5) 0.011(6)
C8 0.050(6) 0.052(5) 0.083(7) -0.010(5) 0.001(5) 0.013(5)
C9 0.043(5) 0.035(4) 0.043(4) -0.002(3) -0.003(3) 0.000(4)
C10 0.044(5) 0.043(5) 0.062(5) -0.002(4) 0.007(4) 0.007(4)
C11 0.062(6) 0.045(5) 0.054(5) 0.001(4) 0.005(4) 0.003(5)
C12 0.068(7) 0.047(5) 0.084(7) -0.007(5) -0.010(5) 0.002(5)
C13 0.094(9) 0.059(7) 0.091(8) -0.027(6) -0.009(7) 0.006(6)
C14 0.095(9) 0.061(6) 0.064(6) 0.000(5) -0.017(6) 0.012(6)
C15 0.046(5) 0.034(4) 0.060(5) -0.003(4) 0.007(4) -0.001(4)
C16 0.052(6) 0.055(6) 0.079(7) 0.001(5) -0.004(5) -0.008(5)
C17 0.064(7) 0.042(5) 0.134(10) 0.006(6) 0.006(7) -0.014(6)
C18 0.074(8) 0.045(6) 0.164(12) 0.021(7) 0.012(8) -0.015(6)
C19 0.074(8) 0.047(6) 0.098(8) 0.018(5) 0.010(6) 0.013(6)
C20 0.045(5) 0.047(5) 0.067(6) -0.002(4) 0.009(4) -0.006(5)
C21 0.035(5) 0.047(5) 0.080(6) -0.004(4) -0.002(4) 0.001(4)
C22 0.029(5) 0.074(7) 0.089(7) -0.005(5) 0.003(4) 0.000(5)
C23 0.035(6) 0.129(11) 0.094(9) -0.028(8) 0.012(5) -0.001(7)
C24 0.041(6) 0.073(8) 0.137(12) -0.022(8) -0.005(7) 0.012(6)
C25 0.061(7) 0.036(5) 0.109(8) -0.006(5) -0.019(6) 0.004(5)
C26 0.057(6) 0.042(5) 0.075(6) -0.003(4) -0.009(5) -0.001(5)
C27 0.053(6) 0.042(5) 0.057(5) 0.008(4) 0.000(4) -0.013(4)
C28 0.084(8) 0.070(7) 0.078(7) -0.007(6) 0.010(6) -0.026(6)
C29 0.107(10) 0.081(9) 0.096(9) 0.009(7) -0.019(7) -0.038(8)
C30 0.172(17) 0.062(8) 0.094(10) 0.005(7) -0.033(10) -0.021(10)
C31 0.151(14) 0.045(6) 0.089(9) -0.007(6) -0.008(8) 0.001(8)
C32 0.105(9) 0.042(5) 0.071(7) -0.002(5) -0.011(6) 0.003(6)
C33 0.060(6) 0.042(5) 0.056(5) -0.002(4) 0.002(4) 0.001(4)
C34 0.074(7) 0.043(5) 0.081(7) 0.009(5) 0.010(5) -0.003(5)
C35 0.089(9) 0.067(7) 0.102(9) 0.034(7) 0.012(7) -0.008(7)
C36 0.102(10) 0.081(8) 0.094(9) 0.026(7) 0.023(8) 0.012(8)
C37 0.108(10) 0.081(8) 0.076(8) 0.008(6) -0.009(7) 0.010(8)
C38 0.088(8) 0.056(6) 0.076(7) 0.006(5) -0.002(6) -0.006(6)
C39 0.049(6) 0.040(5) 0.080(6) -0.004(4) -0.002(5) -0.002(5)
C40 0.061(7) 0.076(7) 0.080(7) 0.004(6) -0.001(5) 0.009(6)
C41 0.050(7) 0.081(8) 0.140(11) 0.009(8) 0.010(7) 0.020(7)
C42 0.046(7) 0.075(8) 0.137(11) -0.018(8) 0.007(7) -0.005(7)
C43 0.069(8) 0.065(7) 0.110(9) -0.009(6) 0.025(7) -0.021(7)
C44 0.061(7) 0.042(5) 0.093(7) 0.005(5) 0.018(5) 0.001(5)
C45 0.055(6) 0.066(6) 0.048(5) 0.017(4) -0.001(4) 0.004(5)
C46 0.056(6) 0.070(6) 0.063(6) 0.003(5) -0.003(5) -0.023(5)
C47 0.066(8) 0.081(9) 0.106(9) 0.012(7) -0.007(7) -0.013(7)
C48 0.065(8) 0.120(11) 0.068(7) 0.009(7) -0.007(6) 0.008(8)
C49 0.093(10) 0.107(10) 0.091(9) 0.028(8) 0.020(7) 0.014(9)
C50 0.055(7) 0.053(6) 0.090(7) 0.003(5) 0.001(5) 0.012(5)
C51 0.064(6) 0.037(4) 0.057(5) 0.002(4) 0.013(4) -0.006(4)
C52 0.092(9) 0.058(6) 0.084(7) 0.023(5) 0.013(6) 0.010(6)
C53 0.096(10) 0.066(7) 0.109(9) 0.030(6) 0.026(7) -0.015(7)
C54 0.108(11) 0.072(8) 0.119(10) 0.013(7) 0.035(9) -0.022(8)
C55 0.070(8) 0.079(8) 0.127(10) 0.017(7) 0.049(7) -0.002(7)
C56 0.074(7) 0.036(5) 0.089(7) 0.004(5) 0.015(5) -0.005(5)
C57 0.103(9) 0.062(6) 0.058(6) 0.010(5) 0.029(6) 0.011(6)
C58 0.196(16) 0.052(6) 0.078(8) 0.003(6) 0.037(9) 0.030(8)
P4 0.069(2) 0.084(2) 0.125(3) -0.001(2) 0.009(2) 0.0131(19)
F1 0.31(2) 0.151(12) 0.35(2) 0.065(13) 0.112(17) 0.024(13)
F2 0.40(3) 0.133(12) 0.56(4) 0.006(17) -0.31(3) 0.001(15)
F3 0.226(14) 0.37(2) 0.313(18) -0.225(17) 0.173(14) -0.194(15)
F4 0.59(4) 0.100(8) 0.216(13) 0.001(8) -0.170(18) 0.070(14)
F5 0.172(12) 0.53(3) 0.155(11) 0.002(14) -0.036(9) 0.017(16)
F6 0.38(2) 0.180(13) 0.45(3) -0.102(16) 0.30(2) -0.108(15)

loop_
_atom_site_label
_atom_site_type_symbol
_atom_site_thermal_displace_type
_atom_site_fract_x
_atom_site_fract_y
_atom_site_fract_z
_atom_site_occupancy
_atom_site_U_iso_or_equiv
Ru1 Ru Uani 0.40634(6) 0.29640(5) 0.23542(3) 1.000 0.0397(2)
P1 P Uani 0.25557(19) 0.18572(16) 0.17904(10) 1.000 0.0421(7)
P2 P Uani 0.2987(2) 0.45403(16) 0.25299(10) 1.000 0.0457(7)
P3 P Uani 0.4020(2) 0.24714(17) 0.33852(10) 1.000 0.0477(8)
O1 O Uani 0.3600(6) 0.3451(5) 0.3817(2) 1.000 0.0547(19)
N1 N Uani 0.2146(8) 0.1343(6) -0.0032(3) 1.000 0.061(3)
C1 C Uani 0.5775(8) 0.2194(7) 0.2130(4) 1.000 0.054(3)
C2 C Uani 0.6080(8) 0.3200(8) 0.2436(4) 1.000 0.057(3)
C3 C Uani 0.5604(7) 0.3999(7) 0.2068(4) 1.000 0.050(3)
C4 C Uani 0.4960(8) 0.3499(7) 0.1505(4) 1.000 0.051(3)
C5 C Uani 0.5122(8) 0.2391(7) 0.1569(4) 1.000 0.050(3)
C6 C Uani 0.4638(8) 0.1570(7) 0.1061(4) 1.000 0.048(3)
C7 C Uani 0.5114(9) 0.1859(9) 0.0439(5) 1.000 0.072(4)
C8 C Uani 0.5059(9) 0.0425(7) 0.1208(5) 1.000 0.062(3)
C9 C Uani 0.3180(7) 0.1652(6) 0.1004(3) 1.000 0.041(3)
C10 C Uani 0.2516(8) 0.0891(7) 0.0527(4) 1.000 0.050(3)
C11 C Uani 0.2338(9) -0.0205(7) 0.0595(4) 1.000 0.054(3)
C12 C Uani 0.1765(9) -0.0817(8) 0.0121(5) 1.000 0.067(4)
C13 C Uani 0.1391(12) -0.0385(9) -0.0423(6) 1.000 0.083(5)
C14 C Uani 0.1616(11) 0.0715(8) -0.0463(5) 1.000 0.074(4)
C15 C Uani 0.2253(8) 0.0509(6) 0.2053(4) 1.000 0.047(3)
C16 C Uani 0.1141(9) -0.0052(8) 0.1928(5) 1.000 0.063(4)
C17 C Uani 0.1002(11) -0.1095(8) 0.2100(6) 1.000 0.080(4)
C18 C Uani 0.1906(12) -0.1587(9) 0.2436(7) 1.000 0.094(5)
C19 C Uani 0.3004(10) -0.1062(8) 0.2582(5) 1.000 0.072(4)
C20 C Uani 0.3168(8) -0.0012(7) 0.2404(4) 1.000 0.053(3)
C21 C Uani 0.0998(8) 0.2331(7) 0.1557(4) 1.000 0.054(3)
C22 C Uani 0.0103(8) 0.2259(8) 0.1979(5) 1.000 0.064(4)
C23 C Uani -0.1046(9) 0.2611(12) 0.1846(6) 1.000 0.086(5)
C24 C Uani -0.1334(10) 0.3083(10) 0.1285(7) 1.000 0.085(5)
C25 C Uani -0.0515(10) 0.3160(7) 0.0862(6) 1.000 0.070(4)
C26 C Uani 0.0667(9) 0.2778(7) 0.0989(5) 1.000 0.059(3)
C27 C Uani 0.3660(8) 0.5467(7) 0.3143(4) 1.000 0.051(3)
C28 C Uani 0.4888(11) 0.5495(9) 0.3340(5) 1.000 0.078(4)
C29 C Uani 0.5398(14) 0.6286(11) 0.3731(6) 1.000 0.097(5)
C30 C Uani 0.4657(19) 0.7077(11) 0.3993(7) 1.000 0.112(7)
C31 C Uani 0.3417(16) 0.7043(9) 0.3831(6) 1.000 0.096(6)
C32 C Uani 0.2966(12) 0.6247(7) 0.3417(5) 1.000 0.074(4)
C33 C Uani 0.3038(9) 0.5393(7) 0.1850(4) 1.000 0.053(3)
C34 C Uani 0.3764(10) 0.6321(7) 0.1850(5) 1.000 0.066(4)
C35 C Uani 0.3810(12) 0.6874(9) 0.1317(6) 1.000 0.085(5)
C36 C Uani 0.3170(13) 0.6582(10) 0.0790(6) 1.000 0.091(5)
C37 C Uani 0.2399(13) 0.5674(10) 0.0769(6) 1.000 0.089(5)
C38 C Uani 0.2360(11) 0.5123(8) 0.1320(5) 1.000 0.074(4)
C39 C Uani 0.1367(8) 0.4549(7) 0.2679(5) 1.000 0.057(3)
C40 C Uani 0.0555(10) 0.5246(9) 0.2369(5) 1.000 0.073(4)
C41 C Uani -0.0652(10) 0.5284(10) 0.2574(7) 1.000 0.090(5)
C42 C Uani -0.1026(11) 0.4752(10) 0.3062(7) 1.000 0.087(5)
C43 C Uani -0.0201(11) 0.4070(9) 0.3359(6) 1.000 0.081(5)
C44 C Uani 0.0977(9) 0.3979(7) 0.3182(5) 1.000 0.065(4)
C45 C Uani 0.5553(9) 0.2230(8) 0.3736(4) 1.000 0.056(3)
C46 C Uani 0.6207(9) 0.3022(8) 0.4126(4) 1.000 0.064(3)
C47 C Uani 0.7372(12) 0.2839(11) 0.4355(6) 1.000 0.085(5)
C48 C Uani 0.7939(11) 0.1945(13) 0.4227(5) 1.000 0.085(5)
C49 C Uani 0.7313(13) 0.1198(12) 0.3853(6) 1.000 0.096(6)
C50 C Uani 0.6130(10) 0.1275(8) 0.3596(5) 1.000 0.066(4)
C51 C Uani 0.3120(9) 0.1358(7) 0.3678(4) 1.000 0.052(3)
C52 C Uani 0.3605(12) 0.0685(8) 0.4160(5) 1.000 0.077(4)
C53 C Uani 0.2880(13) -0.0054(9) 0.4406(6) 1.000 0.089(5)
C54 C Uani 0.1709(14) -0.0174(10) 0.4203(6) 1.000 0.098(6)
C55 C Uani 0.1167(11) 0.0482(10) 0.3752(6) 1.000 0.090(5)
C56 C Uani 0.1931(10) 0.1222(7) 0.3468(5) 1.000 0.066(4)
C57 C Uani 0.3323(11) 0.3393(8) 0.4460(4) 1.000 0.073(4)
C58 C Uani 0.3137(16) 0.4453(9) 0.4710(5) 1.000 0.107(6)
P4 P Uani 0.2816(3) 0.1506(3) -0.2483(2) 1.000 0.0925(14)
F1 F Uani 0.3125(19) 0.2721(12) -0.2577(9) 1.000 0.264(10)
F2 F Uani 0.367(2) 0.1709(12) -0.1939(13) 1.000 0.383(17)
F3 F Uani 0.2037(15) 0.1800(15) -0.2011(8) 1.000 0.304(10)
F4 F Uani 0.301(2) 0.0396(9) -0.2402(7) 1.000 0.312(14)
F5 F Uani 0.1751(14) 0.124(2) -0.2915(6) 1.000 0.288(11)
F6 F Uani 0.341(2) 0.1412(13) -0.3072(11) 1.000 0.327(13)
H1 H Uiso 0.59760 0.15240 0.22780 1.000 0.0640
H2 H Uiso 0.65250 0.33050 0.28200 1.000 0.0690
H3 H Uiso 0.56800 0.47320 0.21630 1.000 0.0600
H4 H Uiso 0.45400 0.38380 0.11780 1.000 0.0610
H7A H Uiso 0.47490 0.13780 0.01140 1.000 0.0860
H7B H Uiso 0.49050 0.25820 0.03480 1.000 0.0860
H7C H Uiso 0.59860 0.17970 0.04630 1.000 0.0860
H8A H Uiso 0.47690 0.02210 0.15980 1.000 0.0740
H8B H Uiso 0.47340 -0.00700 0.08810 1.000 0.0740
H8C H Uiso 0.59360 0.04140 0.12360 1.000 0.0740
H9 H Uiso 0.30580 0.23510 0.08170 1.000 0.0490
H11 H Uiso 0.26110 -0.05160 0.09660 1.000 0.0640
H12 H Uiso 0.16280 -0.15460 0.01730 1.000 0.0810
H13 H Uiso 0.10040 -0.07960 -0.07530 1.000 0.0990
H14 H Uiso 0.13580 0.10230 -0.08360 1.000 0.0890
H16 H Uiso 0.04840 0.02860 0.17260 1.000 0.0750
H17 H Uiso 0.02730 -0.14710 0.19830 1.000 0.0970
H18 H Uiso 0.17800 -0.22810 0.25670 1.000 0.1130
H19 H Uiso 0.36380 -0.14060 0.27990 1.000 0.0870
H20 H Uiso 0.39040 0.03520 0.25220 1.000 0.0630
H22 H Uiso 0.02980 0.19620 0.23640 1.000 0.0770
H23 H Uiso -0.16340 0.25340 0.21320 1.000 0.1040
H24 H Uiso -0.21110 0.33500 0.12010 1.000 0.1020
H25 H Uiso -0.07270 0.34680 0.04820 1.000 0.0840
H26 H Uiso 0.12330 0.28250 0.06890 1.000 0.0710
H28 H Uiso 0.53800 0.49530 0.32010 1.000 0.0930
H29 H Uiso 0.62390 0.63130 0.38280 1.000 0.1160
H30 H Uiso 0.50040 0.76090 0.42700 1.000 0.1340
H31 H Uiso 0.29060 0.75450 0.39960 1.000 0.1150
H32 H Uiso 0.21280 0.62240 0.33110 1.000 0.0880
H34 H Uiso 0.42180 0.65640 0.22140 1.000 0.0790
H35 H Uiso 0.43150 0.74850 0.13250 1.000 0.1020
H36 H Uiso 0.32340 0.69780 0.04350 1.000 0.1090
H37 H Uiso 0.19340 0.54490 0.04060 1.000 0.1070
H38 H Uiso 0.18300 0.45300 0.13190 1.000 0.0890
H40 H Uiso 0.07920 0.56620 0.20460 1.000 0.0870
H41 H Uiso -0.12160 0.57040 0.23560 1.000 0.1070
H42 H Uiso -0.18050 0.48380 0.31960 1.000 0.1040
H43 H Uiso -0.04490 0.36650 0.36840 1.000 0.0970
H44 H Uiso 0.15170 0.35360 0.33990 1.000 0.0770
H46 H Uiso 0.58430 0.36650 0.42260 1.000 0.0770
H47 H Uiso 0.77870 0.33650 0.46120 1.000 0.1020
H48 H Uiso 0.87350 0.18350 0.43890 1.000 0.1020
H49 H Uiso 0.77170 0.05730 0.37600 1.000 0.1140
H50 H Uiso 0.57410 0.07270 0.33450 1.000 0.0790
H52 H Uiso 0.44250 0.07580 0.43050 1.000 0.0930
H53 H Uiso 0.32030 -0.04820 0.47210 1.000 0.1070
H54 H Uiso 0.12370 -0.07090 0.43660 1.000 0.1180
H55 H Uiso 0.03300 0.04340 0.36410 1.000 0.1080
H56 H Uiso 0.16130 0.16150 0.31370 1.000 0.0790
H57A H Uiso 0.39930 0.30700 0.47000 1.000 0.0870
H57B H Uiso 0.25930 0.29500 0.44870 1.000 0.0870
H58A H Uiso 0.29920 0.44180 0.51440 1.000 0.1600
H58B H Uiso 0.24440 0.47540 0.44860 1.000 0.1600
H58C H Uiso 0.38510 0.48960 0.46680 1.000 0.1600

loop_
_atom_type_symbol
_atom_type_description
_atom_type_scat_dispersion_real
_atom_type_scat_dispersion_imag
_atom_type_scat_source
Ru Ru -1.2594 0.8363 'International Tables Vol C Tables 4.2.6.8 and 6.1.1.4'
P P 0.1023 0.0942 'International Tables Vol C Tables 4.2.6.8 and 6.1.1.4'
O O 0.0106 0.0060 'International Tables Vol C Tables 4.2.6.8 and 6.1.1.4'
N N 0.0061 0.0033 'International Tables Vol C Tables 4.2.6.8 and 6.1.1.4'
F F 0.0171 0.0103 'International Tables Vol C Tables 4.2.6.8 and 6.1.1.4'
H H 0.0000 0.0000 'International Tables Vol C Tables 4.2.6.8 and 6.1.1.4'
C C 0.0033 0.0016 'International Tables Vol C Tables 4.2.6.8 and 6.1.1.4'

loop_
_geom_angle_atom_site_label_1
_geom_angle_atom_site_label_2
_geom_angle_atom_site_label_3
_geom_angle
_geom_angle_site_symmetry_1
_geom_angle_site_symmetry_2
_geom_angle_site_symmetry_3
_geom_angle_publ_flag
P1 Ru1 P2 101.81(8) . . . yes
P1 Ru1 P3 105.03(8) . . . yes
P1 Ru1 C1 102.5(2) . . . yes
P1 Ru1 C2 138.9(2) . . . yes
P1 Ru1 C3 133.2(2) . . . yes
P1 Ru1 C4 95.2(2) . . . yes
P1 Ru1 C5 80.2(2) . . . yes
P2 Ru1 P3 92.87(8) . . . yes
P2 Ru1 C1 149.1(2) . . . yes
P2 Ru1 C2 114.1(3) . . . yes
P2 Ru1 C3 88.0(2) . . . yes
P2 Ru1 C4 97.0(2) . . . yes
P2 Ru1 C5 132.6(2) . . . yes
P3 Ru1 C1 98.9(2) . . . yes
P3 Ru1 C2 92.9(2) . . . yes
P3 Ru1 C3 120.2(2) . . . yes
P3 Ru1 C4 155.2(2) . . . yes
P3 Ru1 C5 132.9(2) . . . yes
C1 Ru1 C2 37.3(3) . . . yes
C1 Ru1 C3 61.4(3) . . . yes
C1 Ru1 C4 62.1(3) . . . yes
C1 Ru1 C5 36.4(3) . . . yes
C2 Ru1 C3 36.1(3) . . . yes
C2 Ru1 C4 62.3(3) . . . yes
C2 Ru1 C5 61.1(3) . . . yes
C3 Ru1 C4 38.1(3) . . . yes
C3 Ru1 C5 61.1(3) . . . yes
C4 Ru1 C5 36.6(3) . . . yes
Ru1 P1 C9 103.4(2) . . . yes
Ru1 P1 C15 119.3(3) . . . yes
Ru1 P1 C21 122.6(3) . . . yes
C9 P1 C15 105.1(4) . . . yes
C9 P1 C21 100.9(4) . . . yes
C15 P1 C21 102.8(4) . . . yes
Ru1 P2 C27 116.1(3) . . . yes
Ru1 P2 C33 109.6(3) . . . yes
Ru1 P2 C39 123.6(3) . . . yes
C27 P2 C33 100.1(4) . . . yes
C27 P2 C39 101.8(4) . . . yes
C33 P2 C39 102.4(5) . . . yes
Ru1 P3 O1 110.8(2) . . . yes
Ru1 P3 C45 111.5(3) . . . yes
Ru1 P3 C51 127.0(3) . . . yes
O1 P3 C45 102.1(4) . . . yes
O1 P3 C51 100.4(4) . . . yes
C45 P3 C51 102.0(4) . . . yes
F4 P4 F5 90.0(13) . . . yes
F4 P4 F6 88.5(10) . . . yes
F5 P4 F6 80.1(10) . . . yes
F2 P4 F4 87.0(10) . . . yes
F1 P4 F2 81.1(10) . . . yes
F1 P4 F3 90.1(11) . . . yes
F1 P4 F4 158.9(12) . . . yes
F1 P4 F5 105.5(12) . . . yes
F1 P4 F6 80.3(10) . . . yes
F2 P4 F3 77.3(12) . . . yes
F3 P4 F4 104.4(11) . . . yes
F2 P4 F5 165.9(11) . . . yes
F2 P4 F6 113.5(13) . . . yes
F3 P4 F5 90.2(9) . . . yes
F3 P4 F6 163.9(11) . . . yes
P3 O1 C57 125.8(6) . . . yes
C10 N1 C14 117.1(8) . . . yes
Ru1 C1 C5 72.6(5) . . . yes
Ru1 C1 C2 71.7(5) . . . yes
C2 C1 C5 107.4(8) . . . no
Ru1 C2 C1 71.0(5) . . . yes
Ru1 C2 C3 72.8(5) . . . yes
C1 C2 C3 108.5(8) . . . no
Ru1 C3 C2 71.1(5) . . . yes
Ru1 C3 C4 71.5(5) . . . yes
C2 C3 C4 108.7(8) . . . no
Ru1 C4 C3 70.5(5) . . . yes
Ru1 C4 C5 70.7(5) . . . yes
C3 C4 C5 104.5(7) . . . no
Ru1 C5 C1 71.0(5) . . . yes
Ru1 C5 C4 72.7(5) . . . yes
Ru1 C5 C6 124.3(6) . . . yes
C1 C5 C4 110.8(8) . . . no
C1 C5 C6 127.4(8) . . . no
C4 C5 C6 121.7(8) . . . no
C7 C6 C9 108.5(7) . . . no
C8 C6 C9 112.4(7) . . . no
C5 C6 C7 109.7(8) . . . no
C5 C6 C8 111.7(7) . . . no
C5 C6 C9 106.7(7) . . . no
C7 C6 C8 107.8(8) . . . no
P1 C9 C10 119.1(6) . . . yes
C6 C9 C10 115.2(6) . . . no
P1 C9 C6 111.9(5) . . . yes
C9 C10 C11 125.3(8) . . . no
N1 C10 C9 114.8(7) . . . yes
N1 C10 C11 119.7(8) . . . yes
C10 C11 C12 119.9(8) . . . no
C11 C12 C13 120.9(10) . . . no
C12 C13 C14 116.2(11) . . . no
N1 C14 C13 126.1(10) . . . yes
P1 C15 C16 123.9(7) . . . yes
P1 C15 C20 119.5(6) . . . yes
C16 C15 C20 116.6(8) . . . no
C15 C16 C17 120.9(9) . . . no
C16 C17 C18 121.3(11) . . . no
C17 C18 C19 119.9(11) . . . no
C18 C19 C20 119.6(10) . . . no
C15 C20 C19 121.5(8) . . . no
P1 C21 C22 118.7(7) . . . yes
P1 C21 C26 124.2(7) . . . yes
C22 C21 C26 117.1(8) . . . no
C21 C22 C23 121.9(10) . . . no
C22 C23 C24 119.5(10) . . . no
C23 C24 C25 120.9(11) . . . no
C24 C25 C26 120.0(11) . . . no
C21 C26 C25 120.5(10) . . . no
P2 C27 C32 121.3(7) . . . yes
P2 C27 C28 123.2(7) . . . yes
C28 C27 C32 115.5(9) . . . no
C27 C28 C29 122.0(11) . . . no
C28 C29 C30 120.5(14) . . . no
C29 C30 C31 119.0(13) . . . no
C30 C31 C32 117.6(13) . . . no
C27 C32 C31 125.2(12) . . . no
P2 C33 C34 123.3(7) . . . yes
P2 C33 C38 119.9(7) . . . yes
C34 C33 C38 116.8(9) . . . no
C33 C34 C35 119.9(10) . . . no
C34 C35 C36 123.0(11) . . . no
C35 C36 C37 119.5(12) . . . no
C36 C37 C38 116.6(12) . . . no
C33 C38 C37 124.2(10) . . . no
P2 C39 C40 121.3(8) . . . yes
P2 C39 C44 118.8(7) . . . yes
C40 C39 C44 119.1(9) . . . no
C39 C40 C41 116.8(10) . . . no
C40 C41 C42 124.3(11) . . . no
C41 C42 C43 117.4(11) . . . no
C42 C43 C44 121.6(11) . . . no
C39 C44 C43 120.7(9) . . . no
P3 C45 C46 121.2(7) . . . yes
P3 C45 C50 120.2(7) . . . yes
C46 C45 C50 118.6(9) . . . no
C45 C46 C47 119.8(10) . . . no
C46 C47 C48 122.8(12) . . . no
C47 C48 C49 117.1(12) . . . no
C48 C49 C50 126.1(13) . . . no
C45 C50 C49 115.7(10) . . . no
P3 C51 C52 122.3(8) . . . yes
C52 C51 C56 118.6(9) . . . no
P3 C51 C56 118.9(7) . . . yes
C51 C52 C53 120.5(12) . . . no
C52 C53 C54 120.6(12) . . . no
C53 C54 C55 121.8(12) . . . no
C54 C55 C56 118.0(11) . . . no
C51 C56 C55 120.2(10) . . . no
O1 C57 C58 109.5(8) . . . yes
C2 C1 H1 126.27 . . . no
C5 C1 H1 126.28 . . . no
Ru1 C1 H1 121.24 . . . no
Ru1 C2 H2 122.14 . . . no
C3 C2 H2 125.74 . . . no
C1 C2 H2 125.72 . . . no
Ru1 C3 H3 123.31 . . . no
C2 C3 H3 125.57 . . . no
C4 C3 H3 125.77 . . . no
Ru1 C4 H4 122.99 . . . no
C3 C4 H4 127.73 . . . no
C5 C4 H4 127.77 . . . no
C6 C7 H7A 109.40 . . . no
C6 C7 H7B 109.47 . . . no
C6 C7 H7C 109.49 . . . no
H7A C7 H7B 109.47 . . . no
H7A C7 H7C 109.48 . . . no
H7B C7 H7C 109.52 . . . no
C6 C8 H8A 109.53 . . . no
C6 C8 H8B 109.43 . . . no
C6 C8 H8C 109.43 . . . no
H8A C8 H8B 109.49 . . . no
H8A C8 H8C 109.42 . . . no
H8B C8 H8C 109.52 . . . no
P1 C9 H9 102.57 . . . no
C6 C9 H9 102.54 . . . no
C10 C9 H9 102.54 . . . no
C12 C11 H11 120.21 . . . no
C10 C11 H11 119.93 . . . no
C11 C12 H12 119.53 . . . no
C13 C12 H12 119.52 . . . no
C12 C13 H13 121.86 . . . no
C14 C13 H13 121.96 . . . no
C13 C14 H14 116.94 . . . no
N1 C14 H14 116.91 . . . no
C17 C16 H16 119.56 . . . no
C15 C16 H16 119.51 . . . no
C16 C17 H17 119.37 . . . no
C18 C17 H17 119.37 . . . no
C17 C18 H18 120.05 . . . no
C19 C18 H18 120.09 . . . no
C18 C19 H19 120.19 . . . no
C20 C19 H19 120.17 . . . no
C15 C20 H20 119.32 . . . no
C19 C20 H20 119.19 . . . no
C21 C22 H22 119.01 . . . no
C23 C22 H22 119.07 . . . no
C22 C23 H23 120.14 . . . no
C24 C23 H23 120.31 . . . no
C23 C24 H24 119.54 . . . no
C25 C24 H24 119.60 . . . no
C24 C25 H25 119.93 . . . no
C26 C25 H25 120.03 . . . no
C25 C26 H26 119.67 . . . no
C21 C26 H26 119.81 . . . no
C27 C28 H28 119.02 . . . no
C29 C28 H28 118.99 . . . no
C30 C29 H29 119.77 . . . no
C28 C29 H29 119.77 . . . no
C29 C30 H30 120.49 . . . no
C31 C30 H30 120.47 . . . no
C30 C31 H31 121.22 . . . no
C32 C31 H31 121.20 . . . no
C31 C32 H32 117.32 . . . no
C27 C32 H32 117.44 . . . no
C33 C34 H34 120.02 . . . no
C35 C34 H34 120.12 . . . no
C34 C35 H35 118.45 . . . no
C36 C35 H35 118.59 . . . no
C35 C36 H36 120.26 . . . no
C37 C36 H36 120.19 . . . no
C36 C37 H37 121.66 . . . no
C38 C37 H37 121.74 . . . no
C33 C38 H38 118.01 . . . no
C37 C38 H38 117.83 . . . no
C39 C40 H40 121.64 . . . no
C41 C40 H40 121.57 . . . no
C40 C41 H41 117.86 . . . no
C42 C41 H41 117.86 . . . no
C41 C42 H42 121.29 . . . no
C43 C42 H42 121.31 . . . no
C42 C43 H43 119.22 . . . no
C44 C43 H43 119.20 . . . no
C39 C44 H44 119.71 . . . no
C43 C44 H44 119.63 . . . no
C45 C46 H46 120.23 . . . no
C47 C46 H46 120.00 . . . no
C46 C47 H47 118.71 . . . no
C48 C47 H47 118.52 . . . no
C49 C48 H48 121.47 . . . no
C47 C48 H48 121.43 . . . no
C48 C49 H49 116.93 . . . no
C50 C49 H49 117.00 . . . no
C49 C50 H50 122.17 . . . no
C45 C50 H50 122.12 . . . no
C51 C52 H52 119.80 . . . no
C53 C52 H52 119.66 . . . no
C54 C53 H53 119.66 . . . no
C52 C53 H53 119.79 . . . no
C55 C54 H54 119.14 . . . no
C53 C54 H54 119.01 . . . no
C54 C55 H55 121.04 . . . no
C56 C55 H55 120.98 . . . no
C51 C56 H56 119.95 . . . no
C55 C56 H56 119.86 . . . no
O1 C57 H57A 109.73 . . . no
O1 C57 H57B 109.78 . . . no
C58 C57 H57A 109.76 . . . no
C58 C57 H57B 109.81 . . . no
H57A C57 H57B 108.30 . . . no
C57 C58 H58A 109.45 . . . no
C57 C58 H58B 109.45 . . . no
C57 C58 H58C 109.50 . . . no
H58A C58 H58B 109.53 . . . no
H58A C58 H58C 109.40 . . . no
H58B C58 H58C 109.50 . . . no

loop_
_geom_bond_atom_site_label_1
_geom_bond_atom_site_label_2
_geom_bond_distance
_geom_bond_site_symmetry_1
_geom_bond_site_symmetry_2
_geom_bond_publ_flag
Ru1 P1 2.360(2) . . yes
Ru1 P2 2.352(2) . . yes
Ru1 P3 2.324(2) . . yes
Ru1 C1 2.208(9) . . yes
Ru1 C2 2.218(9) . . yes
Ru1 C3 2.239(8) . . yes
Ru1 C4 2.253(9) . . yes
Ru1 C5 2.228(9) . . yes
P1 C9 1.884(7) . . yes
P1 C15 1.824(8) . . yes
P1 C21 1.860(9) . . yes
P2 C27 1.821(9) . . yes
P2 C33 1.841(9) . . yes
P2 C39 1.831(9) . . yes
P3 O1 1.606(6) . . yes
P3 C45 1.826(10) . . yes
P3 C51 1.842(9) . . yes
P4 F2 1.45(3) . . yes
P4 F3 1.420(17) . . yes
P4 F4 1.421(12) . . yes
P4 F5 1.459(15) . . yes
P4 F6 1.47(2) . . yes
P4 F1 1.568(16) . . yes
O1 C57 1.442(10) . . yes
N1 C10 1.382(11) . . yes
N1 C14 1.286(13) . . yes
C1 C5 1.387(12) . . no
C1 C2 1.416(13) . . no
C2 C3 1.382(13) . . no
C3 C4 1.465(12) . . no
C4 C5 1.408(12) . . no
C5 C6 1.525(12) . . no
C6 C9 1.601(12) . . no
C6 C7 1.524(14) . . no
C6 C8 1.547(12) . . no
C9 C10 1.505(11) . . no
C10 C11 1.391(12) . . no
C11 C12 1.356(14) . . no
C12 C13 1.344(16) . . no
C13 C14 1.395(15) . . no
C15 C16 1.395(13) . . no
C15 C20 1.396(12) . . no
C16 C17 1.373(14) . . no
C17 C18 1.354(18) . . no
C18 C19 1.367(17) . . no
C19 C20 1.389(13) . . no
C21 C22 1.391(13) . . no
C21 C26 1.387(13) . . no
C22 C23 1.358(14) . . no
C23 C24 1.38(2) . . no
C24 C25 1.331(18) . . no
C25 C26 1.403(15) . . no
C27 C28 1.380(15) . . no
C27 C32 1.392(14) . . no
C28 C29 1.354(18) . . no
C29 C30 1.42(2) . . no
C30 C31 1.38(3) . . no
C31 C32 1.366(16) . . no
C33 C38 1.339(14) . . no
C33 C34 1.389(13) . . no
C34 C35 1.362(16) . . no
C35 C36 1.321(18) . . no
C36 C37 1.394(19) . . no
C37 C38 1.393(17) . . no
C39 C44 1.403(14) . . no
C39 C40 1.407(14) . . no
C40 C41 1.429(16) . . no
C41 C42 1.35(2) . . no
C42 C43 1.392(18) . . no
C43 C44 1.382(16) . . no
C45 C46 1.417(13) . . no
C45 C50 1.397(14) . . no
C46 C47 1.362(16) . . no
C47 C48 1.32(2) . . no
C48 C49 1.35(2) . . no
C49 C50 1.378(18) . . no
C51 C56 1.352(15) . . no
C51 C52 1.435(14) . . no
C52 C53 1.351(17) . . no
C53 C54 1.33(2) . . no
C54 C55 1.398(18) . . no
C55 C56 1.418(16) . . no
C57 C58 1.434(15) . . no
C1 H1 0.9302 . . no
C2 H2 0.9294 . . no
C3 H3 0.9299 . . no
C4 H4 0.9305 . . no
C7 H7A 0.9609 . . no
C7 H7B 0.9590 . . no
C7 H7C 0.9595 . . no
C8 H8B 0.9601 . . no
C8 H8A 0.9598 . . no
C8 H8C 0.9601 . . no
C9 H9 0.9808 . . no
C11 H11 0.9311 . . no
C12 H12 0.9301 . . no
C13 H13 0.9290 . . no
C14 H14 0.9288 . . no
C16 H16 0.9303 . . no
C17 H17 0.9303 . . no
C18 H18 0.9302 . . no
C19 H19 0.9297 . . no
C20 H20 0.9302 . . no
C22 H22 0.9307 . . no
C23 H23 0.9306 . . no
C24 H24 0.9300 . . no
C25 H25 0.9307 . . no
C26 H26 0.9316 . . no
C28 H28 0.9305 . . no
C29 H29 0.9299 . . no
C30 H30 0.9296 . . no
C31 H31 0.9295 . . no
C32 H32 0.9297 . . no
C34 H34 0.9315 . . no
C35 H35 0.9302 . . no
C36 H36 0.9298 . . no
C37 H37 0.9294 . . no
C38 H38 0.9296 . . no
C40 H40 0.9306 . . no
C41 H41 0.9303 . . no
C42 H42 0.9303 . . no
C43 H43 0.9301 . . no
C44 H44 0.9304 . . no
C46 H46 0.9302 . . no
C47 H47 0.9293 . . no
C48 H48 0.9303 . . no
C49 H49 0.9292 . . no
C50 H50 0.9297 . . no
C52 H52 0.9305 . . no
C53 H53 0.9311 . . no
C54 H54 0.9297 . . no
C55 H55 0.9310 . . no
C56 H56 0.9290 . . no
C57 H57A 0.9693 . . no
C57 H57B 0.9688 . . no
C58 H58C 0.9597 . . no
C58 H58A 0.9606 . . no
C58 H58B 0.9598 . . no

loop_
_geom_contact_atom_site_label_1
_geom_contact_atom_site_label_2
_geom_contact_distance
_geom_contact_site_symmetry_1
_geom_contact_site_symmetry_2
_geom_contact_publ_flag
Ru1 H20 3.2923 . . no
Ru1 H28 3.2636 . . no
Ru1 H56 3.6845 . . no
P1 H56 3.1699 . . no
P3 H20 3.1688 . . no
P3 H44 3.0814 . . no
F1 C29 3.33(2) . 2_665 no
F2 H35 2.6436 . 2_665 no
F3 H17 2.5639 . 2_555 no
F4 H1 2.6781 . 2_655 no
O1 C27 2.948(10) . . no
O1 C28 3.128(13) . . no
O1 C44 3.183(12) . . no
O1 H44 2.3969 . . no
O1 H46 2.5535 . . no
N1 C26 3.326(12) . . no
N1 C7 3.375(13) . . no
N1 H7A 2.8487 . . no
N1 H26 2.6355 . . no
C1 C50 3.389(14) . . no
C2 C23 3.572(14) . 1_655 no
C2 C50 3.521(14) . . no
C3 C34 3.594(13) . . no
C3 C28 3.407(14) . . no
C4 C38 3.544(14) . . no
C7 N1 3.375(13) . . no
C8 C11 3.237(14) . . no
C8 C20 3.476(13) . . no
C10 C26 3.319(13) . . no
C11 C8 3.237(14) . . no
C11 C16 3.244(14) . . no
C11 C15 3.236(12) . . no
C15 C56 3.186(14) . . no
C15 C11 3.236(12) . . no
C16 C22 3.126(14) . . no
C16 C11 3.244(14) . . no
C20 C8 3.476(13) . . no
C20 C51 3.180(12) . . no
C20 C56 3.126(14) . . no
C21 C39 3.598(13) . . no
C22 C16 3.126(14) . . no
C22 C44 3.366(14) . . no
C22 C39 3.395(14) . . no
C23 C2 3.572(14) . 1_455 no
C26 C10 3.319(13) . . no
C26 N1 3.326(12) . . no
C26 C38 3.449(14) . . no
C27 O1 2.948(10) . . no
C28 C34 3.539(15) . . no
C28 O1 3.128(13) . . no
C28 C3 3.407(14) . . no
C29 F1 3.33(2) . 2_665 no
C32 C44 3.528(14) . . no
C32 C34 3.549(15) . . no
C32 C40 3.514(16) . . no
C34 C32 3.549(15) . . no
C34 C3 3.594(13) . . no
C34 C28 3.539(15) . . no
C38 C4 3.544(14) . . no
C38 C26 3.449(14) . . no
C38 C40 3.116(16) . . no
C39 C21 3.598(13) . . no
C39 C22 3.395(14) . . no
C40 C38 3.116(16) . . no
C40 C32 3.514(16) . . no
C44 C22 3.366(14) . . no
C44 C32 3.528(14) . . no
C44 O1 3.183(12) . . no
C46 C57 3.338(15) . . no
C50 C52 3.190(17) . . no
C50 C1 3.389(14) . . no
C50 C2 3.521(14) . . no
C51 C20 3.180(12) . . no
C52 C50 3.190(17) . . no
C52 C57 3.441(14) . . no
C56 C20 3.126(14) . . no
C56 C15 3.186(14) . . no
C57 C52 3.441(14) . . no
C57 C46 3.338(15) . . no
C1 H23 2.8644 . 1_655 no
C1 H8C 2.9013 . . no
C1 H8A 2.8379 . . no
C2 H23 2.7795 . 1_655 no
C2 H28 2.8447 . . no
C3 H28 2.7028 . . no
C4 H7B 2.6954 . . no
C4 H9 2.7966 . . no
C7 H36 3.0844 . 2_665 no
C7 H4 2.9934 . . no
C8 H1 2.7442 . . no
C8 H11 2.9075 . . no
C9 H4 3.0732 . . no
C9 H26 2.6763 . . no
C10 H7A 2.7322 . . no
C10 H8B 2.8036 . . no
C10 H26 2.8463 . . no
C11 H8B 2.6536 . . no
C15 H8A 3.0247 . . no
C15 H22 2.9422 . . no
C15 H56 2.8095 . . no
C15 H11 2.6831 . . no
C16 H11 2.7725 . . no
C16 H22 2.8497 . . no
C20 H8A 2.5795 . . no
C21 H16 2.6426 . . no
C21 H38 2.9442 . . no
C22 H16 2.5523 . . no
C22 H56 3.0259 . . no
C24 H13 3.0748 . 2_555 no
C25 H13 2.9816 . 2_555 no
C26 H38 2.5536 . . no
C26 H13 3.0460 . 2_555 no
C26 H9 2.7402 . . no
C27 H34 2.5647 . . no
C28 H34 2.8598 . . no
C28 H3 2.8754 . . no
C29 H58A 3.0506 . 2_666 no
C30 H57A 3.0866 . 2_666 no
C31 H19 3.0147 . 1_565 no
C32 H18 2.8966 . 1_565 no
C32 H34 3.0537 . . no
C32 H58B 3.0875 . . no
C33 H3 3.0647 . . no
C33 H40 2.5604 . . no
C33 H4 2.9809 . . no
C34 H3 2.9799 . . no
C38 H40 2.4986 . . no
C38 H4 2.9408 . . no
C39 H38 3.0047 . . no
C39 H32 2.5385 . . no
C40 H38 2.8726 . . no
C40 H32 2.7836 . . no
C44 H56 3.0461 . . no
C44 H32 3.0383 . . no
C44 H22 3.0602 . . no
C45 H52 2.5852 . . no
C45 H2 2.6936 . . no
C45 H57A 2.9665 . . no
C46 H2 2.8882 . . no
C46 H57A 2.8096 . . no
C47 H43 3.0626 . 1_655 no
C48 H43 3.0673 . 1_655 no
C50 H1 2.8533 . . no
C50 H52 2.5868 . . no
C51 H20 2.9405 . . no
C51 H57A 3.0890 . . no
C51 H57B 2.6951 . . no
C52 H50 3.0333 . . no
C53 H31 3.0925 . 1_545 no
C56 H22 3.0453 . . no
C56 H44 2.9395 . . no
C56 H57B 3.0512 . . no
C57 H44 2.9169 . . no
C57 H46 2.8632 . . no
H1 H50 2.5605 . . no
H1 F4 2.6781 . 2_655 no
H1 H8A 2.4410 . . no
H1 C8 2.7442 . . no
H1 C50 2.8533 . . no
H1 H8C 2.5873 . . no
H2 C45 2.6936 . . no
H2 H28 2.5763 . . no
H2 C46 2.8882 . . no
H3 C33 3.0647 . . no
H3 C28 2.8754 . . no
H3 H28 2.2881 . . no
H3 C34 2.9799 . . no
H4 C9 3.0732 . . no
H4 C33 2.9809 . . no
H4 C38 2.9408 . . no
H4 H7B 2.3952 . . no
H4 C7 2.9934 . . no
H4 H9 2.4986 . . no
H7A N1 2.8487 . . no
H7A C10 2.7322 . . no
H7A H8B 2.4890 . . no
H7B H4 2.3952 . . no
H7B H9 2.3486 . . no
H7B C4 2.6954 . . no
H7C H8C 2.4399 . . no
H8A H1 2.4410 . . no
H8A C1 2.8379 . . no
H8A C15 3.0247 . . no
H8A H20 2.2688 . . no
H8A C20 2.5795 . . no
H8B C10 2.8036 . . no
H8B C11 2.6536 . . no
H8B H7A 2.4890 . . no
H8B H11 2.4044 . . no
H8C C1 2.9013 . . no
H8C H7C 2.4399 . . no
H8C H1 2.5873 . . no
H9 C4 2.7966 . . no
H9 C26 2.7402 . . no
H9 H26 2.1024 . . no
H9 H4 2.4986 . . no
H9 H7B 2.3486 . . no
H11 C16 2.7725 . . no
H11 C15 2.6831 . . no
H11 H8B 2.4044 . . no
H11 C8 2.9075 . . no
H13 C24 3.0748 . 2_555 no
H13 C25 2.9816 . 2_555 no
H13 C26 3.0460 . 2_555 no
H16 C21 2.6426 . . no
H16 C22 2.5523 . . no
H16 H22 2.4799 . . no
H17 F3 2.5639 . 2_555 no
H18 C32 2.8966 . 1_545 no
H18 H32 2.5165 . 1_545 no
H19 C31 3.0147 . 1_545 no
H20 H8A 2.2688 . . no
H20 Ru1 3.2923 . . no
H20 P3 3.1688 . . no
H20 H50 2.5993 . . no
H20 C51 2.9405 . . no
H22 C15 2.9422 . . no
H22 C16 2.8497 . . no
H22 C44 3.0602 . . no
H22 C56 3.0453 . . no
H22 H16 2.4799 . . no
H22 H56 2.1775 . . no
H23 C2 2.7795 . 1_455 no
H23 C1 2.8644 . 1_455 no
H26 N1 2.6355 . . no
H26 H38 2.5247 . . no
H26 H9 2.1024 . . no
H26 C9 2.6763 . . no
H26 C10 2.8463 . . no
H28 C3 2.7028 . . no
H28 C2 2.8447 . . no
H28 H2 2.5763 . . no
H28 H3 2.2881 . . no
H28 Ru1 3.2636 . . no
H29 H58A 2.5137 . 2_666 no
H30 H57A 2.5754 . 2_666 no
H31 C53 3.0925 . 1_565 no
H32 C39 2.5385 . . no
H32 C44 3.0383 . . no
H32 H18 2.5165 . 1_565 no
H32 C40 2.7836 . . no
H34 C27 2.5647 . . no
H34 C28 2.8598 . . no
H34 C32 3.0537 . . no
H35 F2 2.6436 . 2_665 no
H36 C7 3.0844 . 2_665 no
H38 C26 2.5536 . . no
H38 C39 3.0047 . . no
H38 C40 2.8726 . . no
H38 C21 2.9442 . . no
H38 H26 2.5247 . . no
H38 H40 2.4345 . . no
H40 C33 2.5604 . . no
H40 H38 2.4345 . . no
H40 C38 2.4986 . . no
H43 C47 3.0626 . 1_455 no
H43 C48 3.0673 . 1_455 no
H44 H56 2.4481 . . no
H44 C57 2.9169 . . no
H44 P3 3.0814 . . no
H44 O1 2.3969 . . no
H44 C56 2.9395 . . no
H46 C57 2.8632 . . no
H46 H57A 2.4518 . . no
H46 O1 2.5535 . . no
H50 C52 3.0333 . . no
H50 H1 2.5605 . . no
H50 H20 2.5993 . . no
H52 C45 2.5852 . . no
H52 C50 2.5868 . . no
H56 P1 3.1699 . . no
H56 C15 2.8095 . . no
H56 Ru1 3.6845 . . no
H56 H44 2.4481 . . no
H56 C22 3.0259 . . no
H56 C44 3.0461 . . no
H56 H22 2.1775 . . no
H57A C46 2.8096 . . no
H57A C51 3.0890 . . no
H57A H46 2.4518 . . no
H57A C45 2.9665 . . no
H57A C30 3.0866 . 2_666 no
H57A H30 2.5754 . 2_666 no
H57B C51 2.6951 . . no
H57B C56 3.0512 . . no
H58A H29 2.5137 . 2_666 no
H58A C29 3.0506 . 2_666 no
H58B C32 3.0875 . . no

loop_
_geom_hbond_atom_site_label_D
_geom_hbond_atom_site_label_H
_geom_hbond_atom_site_label_A
_geom_hbond_distance_DH
_geom_hbond_distance_HA
_geom_hbond_distance_DA
_geom_hbond_angle_DHA
_geom_hbond_site_symmetry_A
_geom_hbond_publ_flag
C44 H44 O1 0.9304 2.3969 3.183(12) 142.13 . yes
C46 H46 O1 0.9302 2.5535 2.953(12) 106.30 . yes

loop_
_geom_torsion_atom_site_label_1
_geom_torsion_atom_site_label_2
_geom_torsion_atom_site_label_3
_geom_torsion_atom_site_label_4
_geom_torsion
_geom_torsion_site_symmetry_1
_geom_torsion_site_symmetry_2
_geom_torsion_site_symmetry_3
_geom_torsion_site_symmetry_4
_geom_torsion_publ_flag
P2 Ru1 P1 C9 115.7(2) . . . . no
P2 Ru1 P1 C15 -128.1(3) . . . . no
P2 Ru1 P1 C21 3.2(3) . . . . no
P3 Ru1 P1 C9 -148.0(2) . . . . no
P3 Ru1 P1 C15 -31.8(3) . . . . no
P3 Ru1 P1 C21 99.5(3) . . . . no
C1 Ru1 P1 C9 -45.0(3) . . . . no
C1 Ru1 P1 C15 71.1(4) . . . . no
C1 Ru1 P1 C21 -157.5(4) . . . . no
C2 Ru1 P1 C9 -35.2(5) . . . . no
C2 Ru1 P1 C15 81.0(5) . . . . no
C2 Ru1 P1 C21 -147.7(5) . . . . no
C3 Ru1 P1 C9 17.3(4) . . . . no
C3 Ru1 P1 C15 133.5(4) . . . . no
C3 Ru1 P1 C21 -95.2(4) . . . . no
C4 Ru1 P1 C9 17.5(3) . . . . no
C4 Ru1 P1 C15 133.7(4) . . . . no
C4 Ru1 P1 C21 -95.0(4) . . . . no
C5 Ru1 P1 C9 -16.0(3) . . . . no
C5 Ru1 P1 C15 100.2(4) . . . . no
C5 Ru1 P1 C21 -128.5(4) . . . . no
P1 Ru1 P2 C27 162.5(3) . . . . no
P1 Ru1 P2 C33 -85.1(3) . . . . no
P1 Ru1 P2 C39 35.7(4) . . . . no
P3 Ru1 P2 C27 56.5(3) . . . . no
P3 Ru1 P2 C33 168.9(3) . . . . no
P3 Ru1 P2 C39 -70.3(4) . . . . no
C1 Ru1 P2 C27 -56.3(6) . . . . no
C1 Ru1 P2 C33 56.1(6) . . . . no
C1 Ru1 P2 C39 176.9(6) . . . . no
C2 Ru1 P2 C27 -38.0(4) . . . . no
C2 Ru1 P2 C33 74.5(4) . . . . no
C2 Ru1 P2 C39 -164.8(5) . . . . no
C3 Ru1 P2 C27 -63.7(4) . . . . no
C3 Ru1 P2 C33 48.8(4) . . . . no
C3 Ru1 P2 C39 169.5(5) . . . . no
C4 Ru1 P2 C27 -100.7(4) . . . . no
C4 Ru1 P2 C33 11.8(4) . . . . no
C4 Ru1 P2 C39 132.5(5) . . . . no
C5 Ru1 P2 C27 -110.1(4) . . . . no
C5 Ru1 P2 C33 2.4(5) . . . . no
C5 Ru1 P2 C39 123.1(5) . . . . no
P1 Ru1 P3 O1 -115.8(3) . . . . no
P1 Ru1 P3 C45 131.2(3) . . . . no
P1 Ru1 P3 C51 6.0(4) . . . . no
P2 Ru1 P3 O1 -12.8(3) . . . . no
P2 Ru1 P3 C45 -125.8(3) . . . . no
P2 Ru1 P3 C51 109.0(4) . . . . no
C1 Ru1 P3 O1 138.6(4) . . . . no
C1 Ru1 P3 C45 25.6(4) . . . . no
C1 Ru1 P3 C51 -99.6(5) . . . . no
C2 Ru1 P3 O1 101.5(4) . . . . no
C2 Ru1 P3 C45 -11.4(4) . . . . no
C2 Ru1 P3 C51 -136.6(5) . . . . no
C3 Ru1 P3 O1 76.5(4) . . . . no
C3 Ru1 P3 C45 -36.4(4) . . . . no
C3 Ru1 P3 C51 -161.6(5) . . . . no
C4 Ru1 P3 O1 100.7(6) . . . . no
C4 Ru1 P3 C45 -12.3(7) . . . . no
C4 Ru1 P3 C51 -137.5(7) . . . . no
C5 Ru1 P3 O1 153.7(4) . . . . no
C5 Ru1 P3 C45 40.7(5) . . . . no
C5 Ru1 P3 C51 -84.5(5) . . . . no
P1 Ru1 C1 C2 169.3(5) . . . . no
P1 Ru1 C1 C5 53.6(5) . . . . no
P2 Ru1 C1 C2 28.2(8) . . . . no
P2 Ru1 C1 C5 -87.5(6) . . . . no
P3 Ru1 C1 C2 -83.0(5) . . . . no
P3 Ru1 C1 C5 161.2(5) . . . . no
C2 Ru1 C1 C5 -115.8(7) . . . . no
C3 Ru1 C1 C2 36.6(5) . . . . no
C3 Ru1 C1 C5 -79.2(5) . . . . no
C4 Ru1 C1 C2 80.0(5) . . . . no
C4 Ru1 C1 C5 -35.7(5) . . . . no
C5 Ru1 C1 C2 115.8(7) . . . . no
P1 Ru1 C2 C1 -16.0(7) . . . . no
P1 Ru1 C2 C3 101.4(6) . . . . no
P2 Ru1 C2 C1 -164.6(4) . . . . no
P2 Ru1 C2 C3 -47.3(5) . . . . no
P3 Ru1 C2 C1 101.0(5) . . . . no
P3 Ru1 C2 C3 -141.7(5) . . . . no
C1 Ru1 C2 C3 117.3(7) . . . . no
C3 Ru1 C2 C1 -117.3(7) . . . . no
C4 Ru1 C2 C1 -79.4(5) . . . . no
C4 Ru1 C2 C3 37.9(5) . . . . no
C5 Ru1 C2 C1 -37.7(5) . . . . no
C5 Ru1 C2 C3 79.7(5) . . . . no
P1 Ru1 C3 C2 -117.8(5) . . . . no
P1 Ru1 C3 C4 0.4(6) . . . . no
P2 Ru1 C3 C2 137.9(5) . . . . no
P2 Ru1 C3 C4 -104.0(5) . . . . no
P3 Ru1 C3 C2 45.7(6) . . . . no
P3 Ru1 C3 C4 163.8(4) . . . . no
C1 Ru1 C3 C2 -37.8(5) . . . . no
C1 Ru1 C3 C4 80.3(5) . . . . no
C2 Ru1 C3 C4 118.1(7) . . . . no
C4 Ru1 C3 C2 -118.1(7) . . . . no
C5 Ru1 C3 C2 -79.6(6) . . . . no
C5 Ru1 C3 C4 38.5(5) . . . . no
P1 Ru1 C4 C3 -179.7(4) . . . . no
P1 Ru1 C4 C5 -65.8(5) . . . . no
P2 Ru1 C4 C3 77.7(5) . . . . no
P2 Ru1 C4 C5 -168.4(5) . . . . no
P3 Ru1 C4 C3 -35.0(8) . . . . no
P3 Ru1 C4 C5 78.9(7) . . . . no
C1 Ru1 C4 C3 -78.4(5) . . . . no
C1 Ru1 C4 C5 35.6(5) . . . . no
C2 Ru1 C4 C3 -36.0(5) . . . . no
C2 Ru1 C4 C5 78.0(6) . . . . no
C3 Ru1 C4 C5 113.9(7) . . . . no
C5 Ru1 C4 C3 -113.9(7) . . . . no
P1 Ru1 C5 C1 -127.1(5) . . . . no
P1 Ru1 C5 C4 112.8(5) . . . . no
P1 Ru1 C5 C6 -4.2(6) . . . . no
P2 Ru1 C5 C1 135.8(4) . . . . no
P2 Ru1 C5 C4 15.7(6) . . . . no
P2 Ru1 C5 C6 -101.3(7) . . . . no
P3 Ru1 C5 C1 -25.7(6) . . . . no
P3 Ru1 C5 C4 -145.8(4) . . . . no
P3 Ru1 C5 C6 97.2(7) . . . . no
C1 Ru1 C5 C4 -120.1(8) . . . . no
C1 Ru1 C5 C6 122.9(9) . . . . no
C2 Ru1 C5 C1 38.6(5) . . . . no
C2 Ru1 C5 C4 -81.5(6) . . . . no
C2 Ru1 C5 C6 161.5(8) . . . . no
C3 Ru1 C5 C1 80.0(5) . . . . no
C3 Ru1 C5 C4 -40.1(5) . . . . no
C3 Ru1 C5 C6 -157.0(8) . . . . no
C4 Ru1 C5 C1 120.1(8) . . . . no
C4 Ru1 C5 C6 -117.0(9) . . . . no
C9 P1 C15 C20 90.2(7) . . . . no
C21 P1 C15 C16 15.0(9) . . . . no
C9 P1 C15 C16 -90.2(8) . . . . no
Ru1 P1 C9 C6 35.8(5) . . . . no
Ru1 P1 C9 C10 174.3(6) . . . . no
C15 P1 C9 C6 -90.0(6) . . . . no
C15 P1 C9 C10 48.5(7) . . . . no
C21 P1 C9 C6 163.4(6) . . . . no
C21 P1 C9 C10 -58.1(7) . . . . no
Ru1 P1 C15 C16 154.5(7) . . . . no
Ru1 P1 C15 C20 -25.1(8) . . . . no
C9 P1 C21 C26 -21.2(8) . . . . no
C15 P1 C21 C22 51.8(8) . . . . no
C15 P1 C21 C26 -129.6(8) . . . . no
C21 P1 C15 C20 -164.6(7) . . . . no
Ru1 P1 C21 C22 -86.0(8) . . . . no
Ru1 P1 C21 C26 92.6(8) . . . . no
C9 P1 C21 C22 160.2(7) . . . . no
Ru1 P2 C33 C34 -105.5(8) . . . . no
Ru1 P2 C33 C38 73.9(9) . . . . no
C27 P2 C33 C34 17.0(9) . . . . no
Ru1 P2 C27 C28 23.4(9) . . . . no
Ru1 P2 C27 C32 -160.8(7) . . . . no
C33 P2 C27 C28 -94.4(9) . . . . no
C33 P2 C27 C32 81.4(8) . . . . no
C39 P2 C27 C28 160.5(8) . . . . no
C39 P2 C27 C32 -23.7(9) . . . . no
C39 P2 C33 C38 -59.0(9) . . . . no
Ru1 P2 C39 C40 -133.6(7) . . . . no
Ru1 P2 C39 C44 56.8(9) . . . . no
C27 P2 C39 C40 93.6(9) . . . . no
C27 P2 C39 C44 -75.9(8) . . . . no
C27 P2 C33 C38 -163.5(9) . . . . no
C39 P2 C33 C34 121.6(9) . . . . no
C33 P2 C39 C44 -179.2(8) . . . . no
C33 P2 C39 C40 -9.6(9) . . . . no
C51 P3 O1 C57 35.3(8) . . . . no
C45 P3 O1 C57 -69.5(8) . . . . no
O1 P3 C45 C46 -19.1(8) . . . . no
Ru1 P3 C45 C46 99.3(7) . . . . no
Ru1 P3 C45 C50 -77.2(8) . . . . no
Ru1 P3 O1 C57 171.6(7) . . . . no
C51 P3 C45 C50 60.9(9) . . . . no
Ru1 P3 C51 C52 139.9(7) . . . . no
Ru1 P3 C51 C56 -45.5(9) . . . . no
O1 P3 C51 C52 -93.9(8) . . . . no
O1 P3 C51 C56 80.7(8) . . . . no
O1 P3 C45 C50 164.4(8) . . . . no
C51 P3 C45 C46 -122.6(8) . . . . no
C45 P3 C51 C56 -174.5(8) . . . . no
C45 P3 C51 C52 10.9(9) . . . . no
P3 O1 C57 C58 172.6(9) . . . . no
C14 N1 C10 C9 177.4(9) . . . . no
C10 N1 C14 C13 -0.8(17) . . . . no
C14 N1 C10 C11 1.8(14) . . . . no
C5 C1 C2 C3 0.7(10) . . . . no
Ru1 C1 C5 C4 62.1(7) . . . . no
Ru1 C1 C5 C6 -119.2(9) . . . . no
C2 C1 C5 C6 177.2(8) . . . . no
C5 C1 C2 Ru1 64.2(6) . . . . no
C2 C1 C5 C4 -1.6(10) . . . . no
C2 C1 C5 Ru1 -63.7(6) . . . . no
Ru1 C1 C2 C3 -63.5(6) . . . . no
C1 C2 C3 C4 0.4(10) . . . . no
C1 C2 C3 Ru1 62.4(6) . . . . no
Ru1 C2 C3 C4 -62.0(6) . . . . no
Ru1 C3 C4 C5 -63.0(6) . . . . no
C2 C3 C4 C5 -1.3(9) . . . . no
C2 C3 C4 Ru1 61.7(6) . . . . no
Ru1 C4 C5 C1 -61.1(6) . . . . no
C3 C4 C5 C6 -177.1(8) . . . . no
C3 C4 C5 Ru1 62.8(5) . . . . no
Ru1 C4 C5 C6 120.1(8) . . . . no
C3 C4 C5 C1 1.8(10) . . . . no
Ru1 C5 C6 C9 26.5(9) . . . . no
C4 C5 C6 C9 -63.4(10) . . . . no
C1 C5 C6 C7 -124.6(10) . . . . no
Ru1 C5 C6 C8 -96.7(8) . . . . no
C4 C5 C6 C8 173.5(8) . . . . no
Ru1 C5 C6 C7 143.9(7) . . . . no
C1 C5 C6 C8 -5.2(13) . . . . no
C1 C5 C6 C9 118.0(9) . . . . no
C4 C5 C6 C7 54.0(11) . . . . no
C5 C6 C9 C10 -179.4(7) . . . . no
C7 C6 C9 P1 -157.3(6) . . . . no
C5 C6 C9 P1 -39.2(8) . . . . no
C8 C6 C9 P1 83.6(8) . . . . no
C7 C6 C9 C10 62.4(9) . . . . no
C8 C6 C9 C10 -56.7(9) . . . . no
C6 C9 C10 N1 -100.7(9) . . . . no
P1 C9 C10 C11 -62.5(11) . . . . no
C6 C9 C10 C11 74.7(11) . . . . no
P1 C9 C10 N1 122.1(7) . . . . no
C9 C10 C11 C12 -177.4(9) . . . . no
N1 C10 C11 C12 -2.3(14) . . . . no
C10 C11 C12 C13 1.7(16) . . . . no
C11 C12 C13 C14 -0.7(17) . . . . no
C12 C13 C14 N1 0.2(19) . . . . no
P1 C15 C16 C17 175.2(9) . . . . no
P1 C15 C20 C19 -176.1(7) . . . . no
C20 C15 C16 C17 -5.2(15) . . . . no
C16 C15 C20 C19 4.3(13) . . . . no
C15 C16 C17 C18 4.9(18) . . . . no
C16 C17 C18 C19 -3(2) . . . . no
C17 C18 C19 C20 2.4(19) . . . . no
C18 C19 C20 C15 -2.9(16) . . . . no
P1 C21 C22 C23 178.5(9) . . . . no
P1 C21 C26 C25 -177.1(7) . . . . no
C22 C21 C26 C25 1.5(13) . . . . no
C26 C21 C22 C23 -0.2(15) . . . . no
C21 C22 C23 C24 -1.9(19) . . . . no
C22 C23 C24 C25 3(2) . . . . no
C23 C24 C25 C26 -1.3(18) . . . . no
C24 C25 C26 C21 -0.8(15) . . . . no
C28 C27 C32 C31 3.3(15) . . . . no
C32 C27 C28 C29 -5.6(15) . . . . no
P2 C27 C32 C31 -172.8(9) . . . . no
P2 C27 C28 C29 170.4(9) . . . . no
C27 C28 C29 C30 5.0(19) . . . . no
C28 C29 C30 C31 -2(2) . . . . no
C29 C30 C31 C32 -0.7(19) . . . . no
C30 C31 C32 C27 -0.2(18) . . . . no
C38 C33 C34 C35 -3.5(15) . . . . no
P2 C33 C38 C37 -175.4(10) . . . . no
C34 C33 C38 C37 4.0(17) . . . . no
P2 C33 C34 C35 176.0(9) . . . . no
C33 C34 C35 C36 1.3(18) . . . . no
C34 C35 C36 C37 1(2) . . . . no
C35 C36 C37 C38 0(2) . . . . no
C36 C37 C38 C33 -2.2(19) . . . . no
P2 C39 C40 C41 -172.5(9) . . . . no
C44 C39 C40 C41 -3.0(15) . . . . no
P2 C39 C44 C43 172.0(8) . . . . no
C40 C39 C44 C43 2.2(15) . . . . no
C39 C40 C41 C42 4.2(19) . . . . no
C40 C41 C42 C43 -4(2) . . . . no
C41 C42 C43 C44 3.1(19) . . . . no
C42 C43 C44 C39 -2.2(17) . . . . no
C46 C45 C50 C49 -0.6(14) . . . . no
P3 C45 C50 C49 176.1(9) . . . . no
P3 C45 C46 C47 -176.7(8) . . . . no
C50 C45 C46 C47 -0.1(14) . . . . no
C45 C46 C47 C48 0.4(18) . . . . no
C46 C47 C48 C49 0.0(19) . . . . no
C47 C48 C49 C50 -1(2) . . . . no
C48 C49 C50 C45 1.0(19) . . . . no
P3 C51 C52 C53 173.4(9) . . . . no
C52 C51 C56 C55 4.5(15) . . . . no
C56 C51 C52 C53 -1.3(15) . . . . no
P3 C51 C56 C55 -170.4(8) . . . . no
C51 C52 C53 C54 0.4(18) . . . . no
C52 C53 C54 C55 -3(2) . . . . no
C53 C54 C55 C56 6.0(19) . . . . no
C54 C55 C56 C51 -6.7(17) . . . . no
